data_7111655
loop_
_publ_author_name
'Conrad, Eamonn'
'Burford, Neil'
'McDonald, Robert'
'Ferguson, Michael J.'

_publ_section_title
;
 Bismuthenium-pnictonium dications [R&#x2032;BiPnR3]2+ (Pn = As, Sb)
 containing carbenoid bismuth centers and rare Bi--Sb bonds
;
_journal_issue 25
_journal_name_full 'Chemical Communications'
_journal_page_first 4598
_journal_page_last 4600
_journal_paper_doi 10.1039/c0cc00111b
_journal_volume 46
_journal_year 2010
_chemical_formula_moiety 'C18 H15 Bi Cl2 Sb, C7 H8, Al Cl4'
_chemical_formula_sum 'C25 H23 Al Bi Cl6 Sb'
_chemical_formula_weight 893.84
_chemical_name_systematic
;
?
;
_space_group_IT_number 2
_symmetry_cell_setting triclinic
_symmetry_space_group_name_Hall '-P 1'
_symmetry_space_group_name_H-M 'P -1'
_atom_sites_solution_hydrogens geom
_atom_sites_solution_primary direct
_atom_sites_solution_secondary difmap
_audit_creation_method SHELXL-97
_cell_angle_alpha 92.5010(10)
_cell_angle_beta 106.0140(10)
_cell_angle_gamma 112.4710(10)
_cell_formula_units_Z 2
_cell_length_a 10.0275(10)
_cell_length_b 11.0904(11)
_cell_length_c 15.4057(16)
_cell_measurement_reflns_used 9988
_cell_measurement_temperature 173(2)
_cell_measurement_theta_max 27.55
_cell_measurement_theta_min 2.25
_cell_volume 1500.1(3)
_computing_cell_refinement 'Bruker SAINT'
_computing_data_collection 'Bruker APEX2'
_computing_data_reduction 'Bruker SAINT'
_computing_molecular_graphics 'Bruker SHELXTL'
_computing_publication_material 'Bruker SHELXTL'
_computing_structure_refinement 'SHELXL-97 (Sheldrick, 2008)'
_computing_structure_solution 'SHELXS-97 (Sheldrick, 2008)'
_diffrn_ambient_temperature 173(2)
_diffrn_measured_fraction_theta_full 0.990
_diffrn_measured_fraction_theta_max 0.978
_diffrn_measurement_device_type 'Bruker APEX-II CCD'
_diffrn_measurement_method '\w scans'
_diffrn_radiation_monochromator graphite
_diffrn_radiation_source 'fine-focus sealed tube'
_diffrn_radiation_type MoK\a
_diffrn_radiation_wavelength 0.71073
_diffrn_reflns_av_R_equivalents 0.0198
_diffrn_reflns_av_sigmaI/netI 0.0305
_diffrn_reflns_limit_h_max 13
_diffrn_reflns_limit_h_min -13
_diffrn_reflns_limit_k_max 14
_diffrn_reflns_limit_k_min -14
_diffrn_reflns_limit_l_max 20
_diffrn_reflns_limit_l_min -20
_diffrn_reflns_number 13108
_diffrn_reflns_theta_full 26.40
_diffrn_reflns_theta_max 27.56
_diffrn_reflns_theta_min 1.39
_exptl_absorpt_coefficient_mu 7.335
_exptl_absorpt_correction_T_max 0.6431
_exptl_absorpt_correction_T_min 0.1310
_exptl_absorpt_correction_type integration
_exptl_absorpt_process_details 'SADABS (Sheldrick, 2008)'
_exptl_crystal_colour yellow
_exptl_crystal_density_diffrn 1.979
_exptl_crystal_density_method 'not measured'
_exptl_crystal_description plate
_exptl_crystal_F_000 844
_exptl_crystal_size_max 0.47
_exptl_crystal_size_mid 0.29
_exptl_crystal_size_min 0.07
_refine_diff_density_max 2.552
_refine_diff_density_min -1.262
_refine_diff_density_rms 0.147
_refine_ls_extinction_method none
_refine_ls_goodness_of_fit_ref 1.039
_refine_ls_hydrogen_treatment constr
_refine_ls_matrix_type full
_refine_ls_number_parameters 308
_refine_ls_number_reflns 6781
_refine_ls_number_restraints 0
_refine_ls_restrained_S_all 1.039
_refine_ls_R_factor_all 0.0351
_refine_ls_R_factor_gt 0.0301
_refine_ls_shift/su_max 0.001
_refine_ls_shift/su_mean 0.000
_refine_ls_structure_factor_coef Fsqd
_refine_ls_weighting_details 'calc w=1/[\s^2^(Fo^2^)+(0.0393P)^2^+5.0667P] where P=(Fo^2^+2Fc^2^)/3'
_refine_ls_weighting_scheme calc
_refine_ls_wR_factor_gt 0.0766
_refine_ls_wR_factor_ref 0.0788
_reflns_number_gt 6142
_reflns_number_total 6781
_reflns_threshold_expression I>2\s(I)
_cod_data_source_file C0CC00111Bsup1.cif
_cod_data_source_block dal09d1
_cod_depositor_comments
;
The following automatic conversions were performed:

'_symmetry_cell_setting' value 'Triclinic' changed to 'triclinic'
according to /home/saulius/struct/CIF-dictionaries/cif_core.dic
dictionary named 'cif_core.dic' version 2.4.2 from 2011-04-26.

Automatic conversion script
Id: cif_fix_values 1891 2012-01-12 08:04:46Z andrius 
;
_cod_original_sg_symbol_H-M P-1
_cod_database_code 7111655

loop_
_symmetry_equiv_pos_as_xyz
'x, y, z'
'-x, -y, -z'

loop_
_atom_site_label
_atom_site_type_symbol
_atom_site_fract_x
_atom_site_fract_y
_atom_site_fract_z
_atom_site_U_iso_or_equiv
_atom_site_adp_type
_atom_site_occupancy
_atom_site_symmetry_multiplicity
_atom_site_calc_flag
_atom_site_refinement_flags
Bi Bi 0.25170(2) 0.298238(16) 0.329348(12) 0.02219(6) Uani 1 1 d .
Sb Sb 0.38973(3) 0.40738(3) 0.18328(2) 0.02180(8) Uani 1 1 d .
Cl1 Cl 0.01131(15) 0.27214(14) 0.21136(10) 0.0368(3) Uani 1 1 d .
Cl2 Cl 0.3233(2) 0.53089(13) 0.39531(11) 0.0474(4) Uani 1 1 d .
C11 C 0.2887(5) 0.5279(5) 0.1140(4) 0.0248(10) Uani 1 1 d .
C12 C 0.2383(6) 0.5064(5) 0.0186(4) 0.0303(11) Uani 1 1 d .
H12 H 0.2477 0.4379 -0.0151 0.036 Uiso 1 1 calc R
C13 C 0.1739(6) 0.5866(5) -0.0267(4) 0.0314(11) Uani 1 1 d .
H13 H 0.1385 0.5725 -0.0917 0.038 Uiso 1 1 calc R
C14 C 0.1610(6) 0.6865(5) 0.0224(4) 0.0352(12) Uani 1 1 d .
H14 H 0.1177 0.7415 -0.0087 0.042 Uiso 1 1 calc R
C15 C 0.2109(7) 0.7062(6) 0.1164(4) 0.0393(13) Uani 1 1 d .
H15 H 0.2015 0.7749 0.1498 0.047 Uiso 1 1 calc R
C16 C 0.2745(7) 0.6277(5) 0.1634(4) 0.0351(12) Uani 1 1 d .
H16 H 0.3081 0.6419 0.2285 0.042 Uiso 1 1 calc R
C21 C 0.3472(6) 0.2596(5) 0.0759(3) 0.0239(10) Uani 1 1 d .
C22 C 0.4654(6) 0.2409(5) 0.0554(4) 0.0309(11) Uani 1 1 d .
H22 H 0.5681 0.2971 0.0887 0.037 Uiso 1 1 calc R
C23 C 0.4327(6) 0.1396(6) -0.0139(4) 0.0378(13) Uani 1 1 d .
H23 H 0.5133 0.1273 -0.0285 0.045 Uiso 1 1 calc R
C24 C 0.2838(7) 0.0569(6) -0.0617(4) 0.0348(12) Uani 1 1 d .
H24 H 0.2624 -0.0132 -0.1082 0.042 Uiso 1 1 calc R
C25 C 0.1651(6) 0.0754(5) -0.0424(4) 0.0321(11) Uani 1 1 d .
H25 H 0.0626 0.0187 -0.0759 0.039 Uiso 1 1 calc R
C26 C 0.1970(6) 0.1774(5) 0.0264(3) 0.0271(10) Uani 1 1 d .
H26 H 0.1162 0.1909 0.0395 0.032 Uiso 1 1 calc R
C31 C 0.6266(5) 0.5241(5) 0.2202(3) 0.0246(10) Uani 1 1 d .
C32 C 0.6776(6) 0.6543(5) 0.2043(4) 0.0334(12) Uani 1 1 d .
H32 H 0.6068 0.6910 0.1789 0.040 Uiso 1 1 calc R
C33 C 0.8330(7) 0.7299(6) 0.2259(4) 0.0435(15) Uani 1 1 d .
H33 H 0.8683 0.8187 0.2153 0.052 Uiso 1 1 calc R
C34 C 0.9362(7) 0.6775(6) 0.2626(4) 0.0406(14) Uani 1 1 d .
H34 H 1.0421 0.7300 0.2768 0.049 Uiso 1 1 calc R
C35 C 0.8859(6) 0.5480(6) 0.2789(4) 0.0373(13) Uani 1 1 d .
H35 H 0.9574 0.5121 0.3043 0.045 Uiso 1 1 calc R
C36 C 0.7317(6) 0.4712(5) 0.2582(4) 0.0312(11) Uani 1 1 d .
H36 H 0.6973 0.3828 0.2697 0.037 Uiso 1 1 calc R
Cl3 Cl 0.22113(14) 0.03534(12) 0.22111(9) 0.0292(3) Uani 1 1 d .
Cl4 Cl 0.38631(18) -0.11843(13) 0.37911(10) 0.0398(3) Uani 1 1 d .
Cl5 Cl 0.54208(14) 0.23356(13) 0.39435(9) 0.0320(3) Uani 1 1 d .
Cl6 Cl 0.5774(2) 0.0385(2) 0.22889(13) 0.0603(5) Uani 1 1 d .
Al Al 0.43630(17) 0.04279(15) 0.30715(11) 0.0269(3) Uani 1 1 d .
C1S C 0.0487(6) 0.2283(6) 0.4611(4) 0.0361(13) Uani 1 1 d .
C2S C 0.1907(6) 0.2750(6) 0.5278(4) 0.0337(12) Uani 1 1 d .
H2S H 0.2281 0.3581 0.5659 0.040 Uiso 1 1 calc R
C3S C 0.2793(7) 0.2023(6) 0.5397(4) 0.0361(12) Uani 1 1 d .
H3S H 0.3755 0.2357 0.5861 0.043 Uiso 1 1 calc R
C4S C 0.2278(7) 0.0820(6) 0.4844(4) 0.0365(13) Uani 1 1 d .
H4S H 0.2880 0.0323 0.4925 0.044 Uiso 1 1 calc R
C5S C 0.0876(7) 0.0348(6) 0.4172(4) 0.0389(13) Uani 1 1 d .
H5S H 0.0514 -0.0480 0.3789 0.047 Uiso 1 1 calc R
C6S C -0.0013(6) 0.1072(6) 0.4050(4) 0.0405(14) Uani 1 1 d .
H6S H -0.0968 0.0739 0.3579 0.049 Uiso 1 1 calc R
C7S C -0.0475(9) 0.3042(9) 0.4518(6) 0.064(2) Uani 1 1 d .
H7SA H -0.1110 0.2876 0.3878 0.077 Uiso 1 1 calc R
H7SB H 0.0179 0.3989 0.4708 0.077 Uiso 1 1 calc R
H7SC H -0.1127 0.2759 0.4907 0.077 Uiso 1 1 calc R

loop_
_atom_site_aniso_label
_atom_site_aniso_U_11
_atom_site_aniso_U_22
_atom_site_aniso_U_33
_atom_site_aniso_U_23
_atom_site_aniso_U_13
_atom_site_aniso_U_12
Bi 0.02321(10) 0.01837(9) 0.02496(10) 0.00467(6) 0.00870(7) 0.00764(7)
Sb 0.02219(16) 0.01821(14) 0.02465(17) 0.00427(12) 0.00898(13) 0.00678(12)
Cl1 0.0277(6) 0.0433(7) 0.0368(7) 0.0107(6) 0.0057(5) 0.0145(6)
Cl2 0.0734(11) 0.0211(6) 0.0415(8) -0.0004(6) 0.0218(8) 0.0113(7)
C11 0.024(2) 0.020(2) 0.030(3) 0.0057(19) 0.010(2) 0.0068(19)
C12 0.030(3) 0.030(3) 0.032(3) 0.008(2) 0.012(2) 0.012(2)
C13 0.027(3) 0.037(3) 0.027(3) 0.013(2) 0.008(2) 0.009(2)
C14 0.030(3) 0.030(3) 0.049(3) 0.013(2) 0.011(2) 0.016(2)
C15 0.050(4) 0.028(3) 0.045(3) 0.005(2) 0.013(3) 0.023(3)
C16 0.045(3) 0.030(3) 0.031(3) 0.002(2) 0.010(2) 0.018(2)
C21 0.026(2) 0.019(2) 0.029(3) 0.0063(19) 0.013(2) 0.0080(19)
C22 0.026(3) 0.026(2) 0.037(3) 0.001(2) 0.014(2) 0.006(2)
C23 0.032(3) 0.039(3) 0.045(3) -0.002(3) 0.019(3) 0.013(2)
C24 0.041(3) 0.032(3) 0.032(3) -0.002(2) 0.015(2) 0.013(2)
C25 0.028(3) 0.027(3) 0.032(3) 0.000(2) 0.008(2) 0.004(2)
C26 0.024(2) 0.029(2) 0.026(3) 0.005(2) 0.008(2) 0.009(2)
C31 0.020(2) 0.026(2) 0.023(2) 0.0025(19) 0.0050(18) 0.0043(19)
C32 0.029(3) 0.025(3) 0.036(3) 0.009(2) 0.005(2) 0.005(2)
C33 0.039(3) 0.032(3) 0.041(3) 0.011(3) 0.008(3) -0.004(2)
C34 0.029(3) 0.043(3) 0.036(3) 0.000(3) 0.011(2) 0.000(2)
C35 0.025(3) 0.044(3) 0.039(3) 0.004(3) 0.009(2) 0.011(2)
C36 0.027(3) 0.030(3) 0.036(3) 0.005(2) 0.012(2) 0.010(2)
Cl3 0.0291(6) 0.0252(6) 0.0294(6) 0.0032(5) 0.0016(5) 0.0125(5)
Cl4 0.0497(8) 0.0303(6) 0.0402(8) 0.0098(6) 0.0056(6) 0.0227(6)
Cl5 0.0249(6) 0.0301(6) 0.0340(7) 0.0011(5) 0.0056(5) 0.0069(5)
Cl6 0.0462(9) 0.0909(14) 0.0510(10) -0.0040(9) 0.0247(8) 0.0308(9)
Al 0.0249(7) 0.0303(8) 0.0277(8) 0.0035(6) 0.0076(6) 0.0141(6)
C1S 0.030(3) 0.050(3) 0.036(3) 0.017(3) 0.019(2) 0.017(3)
C2S 0.036(3) 0.035(3) 0.032(3) 0.005(2) 0.014(2) 0.015(2)
C3S 0.032(3) 0.044(3) 0.034(3) 0.011(3) 0.013(2) 0.015(3)
C4S 0.040(3) 0.039(3) 0.042(3) 0.017(3) 0.025(3) 0.019(3)
C5S 0.048(3) 0.026(3) 0.039(3) 0.007(2) 0.025(3) 0.003(2)
C6S 0.023(3) 0.056(4) 0.029(3) 0.014(3) 0.008(2) 0.001(3)
C7S 0.059(5) 0.093(6) 0.070(5) 0.033(5) 0.029(4) 0.054(5)

loop_
_atom_type_symbol
_atom_type_description
_atom_type_scat_dispersion_real
_atom_type_scat_dispersion_imag
_atom_type_scat_source
C C 0.0033 0.0016 'International Tables Vol C Tables 4.2.6.8 and 6.1.1.4'
H H 0.0000 0.0000 'International Tables Vol C Tables 4.2.6.8 and 6.1.1.4'
Al Al 0.0645 0.0514 'International Tables Vol C Tables 4.2.6.8 and 6.1.1.4'
Cl Cl 0.1484 0.1585 'International Tables Vol C Tables 4.2.6.8 and 6.1.1.4'
Sb Sb -0.5866 1.5461 'International Tables Vol C Tables 4.2.6.8 and 6.1.1.4'
Bi Bi -4.1077 10.2566 'International Tables Vol C Tables 4.2.6.8 and 6.1.1.4'

loop_
_geom_angle_atom_site_label_1
_geom_angle_atom_site_label_2
_geom_angle_atom_site_label_3
_geom_angle
Cl2 Bi Cl1 95.70(6)
Cl2 Bi Sb 87.02(4)
Cl1 Bi Sb 82.84(3)
C21 Sb C31 104.15(19)
C21 Sb C11 102.60(19)
C31 Sb C11 104.30(18)
C21 Sb Bi 113.19(12)
C31 Sb Bi 119.46(13)
C11 Sb Bi 111.43(13)
C16 C11 C12 120.5(5)
C16 C11 Sb 120.3(4)
C12 C11 Sb 119.1(4)
C11 C12 C13 119.0(5)
C14 C13 C12 120.4(5)
C15 C14 C13 119.7(5)
C14 C15 C16 121.3(5)
C15 C16 C11 119.0(5)
C26 C21 C22 119.8(5)
C26 C21 Sb 118.7(4)
C22 C21 Sb 121.5(4)
C23 C22 C21 119.8(5)
C24 C23 C22 120.2(5)
C23 C24 C25 120.5(5)
C24 C25 C26 119.6(5)
C21 C26 C25 120.1(5)
C32 C31 C36 119.9(5)
C32 C31 Sb 119.1(4)
C36 C31 Sb 120.9(4)
C33 C32 C31 119.3(5)
C34 C33 C32 120.8(5)
C33 C34 C35 120.1(5)
C36 C35 C34 120.0(6)
C35 C36 C31 119.9(5)
Cl6 Al Cl4 112.33(10)
Cl6 Al Cl5 107.95(9)
Cl4 Al Cl5 113.66(9)
Cl6 Al Cl3 111.21(10)
Cl4 Al Cl3 107.18(9)
Cl5 Al Cl3 104.25(8)
C2S C1S C6S 117.8(5)
C2S C1S C7S 120.7(6)
C6S C1S C7S 121.4(6)
C1S C2S C3S 121.3(6)
C4S C3S C2S 120.3(6)
C3S C4S C5S 119.2(6)
C4S C5S C6S 120.8(6)
C5S C6S C1S 120.7(5)

loop_
_geom_bond_atom_site_label_1
_geom_bond_atom_site_label_2
_geom_bond_distance
Bi Cl2 2.4817(14)
Bi Cl1 2.4903(13)
Bi Sb 3.0199(4)
Sb C21 2.109(5)
Sb C31 2.117(5)
Sb C11 2.125(5)
C11 C16 1.389(7)
C11 C12 1.393(7)
C12 C13 1.394(7)
C13 C14 1.381(8)
C14 C15 1.372(9)
C15 C16 1.383(8)
C21 C26 1.392(7)
C21 C22 1.392(7)
C22 C23 1.389(8)
C23 C24 1.379(8)
C24 C25 1.387(8)
C25 C26 1.392(7)
C31 C32 1.394(7)
C31 C36 1.399(7)
C32 C33 1.390(8)
C33 C34 1.377(9)
C34 C35 1.389(9)
C35 C36 1.384(7)
Cl3 Al 2.1669(19)
Cl4 Al 2.115(2)
Cl5 Al 2.158(2)
Cl6 Al 2.108(2)
C1S C2S 1.391(8)
C1S C6S 1.396(9)
C1S C7S 1.488(9)
C2S C3S 1.394(8)
C3S C4S 1.380(9)
C4S C5S 1.381(9)
C5S C6S 1.395(9)

loop_
_geom_torsion_atom_site_label_1
_geom_torsion_atom_site_label_2
_geom_torsion_atom_site_label_3
_geom_torsion_atom_site_label_4
_geom_torsion
Cl2 Bi Sb C21 -171.23(15)
Cl1 Bi Sb C21 -75.11(15)
Cl2 Bi Sb C31 65.56(16)
Cl1 Bi Sb C31 161.69(16)
Cl2 Bi Sb C11 -56.20(15)
Cl1 Bi Sb C11 39.93(15)
C21 Sb C11 C16 171.3(4)
C31 Sb C11 C16 -80.3(4)
Bi Sb C11 C16 49.9(4)
C21 Sb C11 C12 -9.3(4)
C31 Sb C11 C12 99.1(4)
Bi Sb C11 C12 -130.7(4)
C16 C11 C12 C13 0.2(8)
Sb C11 C12 C13 -179.2(4)
C11 C12 C13 C14 0.3(8)
C12 C13 C14 C15 -0.5(8)
C13 C14 C15 C16 0.1(9)
C14 C15 C16 C11 0.4(9)
C12 C11 C16 C15 -0.6(8)
Sb C11 C16 C15 178.8(4)
C31 Sb C21 C26 -170.4(4)
C11 Sb C21 C26 -61.9(4)
Bi Sb C21 C26 58.3(4)
C31 Sb C21 C22 11.3(4)
C11 Sb C21 C22 119.8(4)
Bi Sb C21 C22 -120.0(4)
C26 C21 C22 C23 -0.4(8)
Sb C21 C22 C23 177.9(4)
C21 C22 C23 C24 -0.7(9)
C22 C23 C24 C25 1.2(9)
C23 C24 C25 C26 -0.6(9)
C22 C21 C26 C25 1.0(7)
Sb C21 C26 C25 -177.3(4)
C24 C25 C26 C21 -0.5(8)
C21 Sb C31 C32 113.2(4)
C11 Sb C31 C32 6.0(5)
Bi Sb C31 C32 -119.3(4)
C21 Sb C31 C36 -65.2(5)
C11 Sb C31 C36 -172.5(4)
Bi Sb C31 C36 62.3(5)
C36 C31 C32 C33 0.4(9)
Sb C31 C32 C33 -178.1(4)
C31 C32 C33 C34 0.1(10)
C32 C33 C34 C35 -0.3(10)
C33 C34 C35 C36 0.1(9)
C34 C35 C36 C31 0.4(9)
C32 C31 C36 C35 -0.7(8)
Sb C31 C36 C35 177.8(4)
C6S C1S C2S C3S -1.4(8)
C7S C1S C2S C3S 177.3(6)
C1S C2S C3S C4S 0.7(8)
C2S C3S C4S C5S 0.0(8)
C3S C4S C5S C6S 0.1(8)
C4S C5S C6S C1S -0.8(8)
C2S C1S C6S C5S 1.5(8)
C7S C1S C6S C5S -177.2(6)
